data_4132886
loop_
_publ_author_name
'Zheng, Zhiyao'
'Cao, Yuxi'
'Chong, Qinglei'
'Han, Zhaobin'
'Ding, Jiaming'
'Luo, Chenguang'
'Wang, Zheng'
'Zhu, Dongsheng'
'Zhou, Qi-Lin'
'Ding, Kuiling'

_publ_section_title
;
 Chiral Cyclohexyl-Fused Spirobiindanes: Practical Synthesis, Ligand
 Development, and Asymmetric Catalysis.
;
_journal_issue 32
_journal_name_full 'Journal of the American Chemical Society'
_journal_page_first 10374
_journal_page_last 10381
_journal_paper_doi 10.1021/jacs.8b07125
_journal_volume 140
_journal_year 2018
_chemical_absolute_configuration ad
_chemical_formula_sum 'C22 H24 N O2 P'
_chemical_formula_weight 365.39
_space_group_crystal_system orthorhombic
_space_group_IT_number 19
_space_group_name_Hall 'P 2ac 2ab'
_space_group_name_H-M_alt 'P 21 21 21'
_atom_sites_solution_hydrogens geom
_audit_creation_method SHELXL-2013
_cell_angle_alpha 90
_cell_angle_beta 90
_cell_angle_gamma 90
_cell_formula_units_Z 4
_cell_length_a 11.4166(14)
_cell_length_b 11.8782(15)
_cell_length_c 13.8141(17)
_cell_measurement_reflns_used 4221
_cell_measurement_temperature 293(2)
_cell_measurement_theta_max 48.566
_cell_measurement_theta_min 4.523
_cell_volume 1873.3(4)
_computing_cell_refinement 'Bruker SMART'
_computing_data_collection 'Bruker SMART'
_computing_data_reduction 'Bruker SHELXTL'
_computing_molecular_graphics 'Bruker SHELXTL'
_computing_publication_material 'Bruker SHELXTL'
_computing_structure_refinement 'SHELXL-2013 (Sheldrick, 2013)'
_computing_structure_solution 'Bruker SHELXTL'
_diffrn_ambient_temperature 293(2)
_diffrn_measured_fraction_theta_full 0.998
_diffrn_measured_fraction_theta_max 0.998
_diffrn_measurement_device_type 'CCD area detector'
_diffrn_measurement_method 'phi and omega scans'
_diffrn_radiation_type MoK\a
_diffrn_radiation_wavelength 0.71073
_diffrn_reflns_av_R_equivalents 0.0379
_diffrn_reflns_av_unetI/netI 0.0393
_diffrn_reflns_Laue_measured_fraction_full 0.998
_diffrn_reflns_Laue_measured_fraction_max 0.998
_diffrn_reflns_limit_h_max 13
_diffrn_reflns_limit_h_min -12
_diffrn_reflns_limit_k_max 14
_diffrn_reflns_limit_k_min -14
_diffrn_reflns_limit_l_max 15
_diffrn_reflns_limit_l_min -16
_diffrn_reflns_number 10804
_diffrn_reflns_point_group_measured_fraction_full 0.999
_diffrn_reflns_point_group_measured_fraction_max 0.999
_diffrn_reflns_theta_full 25.242
_diffrn_reflns_theta_max 25.498
_diffrn_reflns_theta_min 2.261
_exptl_absorpt_coefficient_mu 0.163
_exptl_absorpt_correction_T_max 0.7456
_exptl_absorpt_correction_T_min 0.6657
_exptl_absorpt_correction_type multi-scan
_exptl_absorpt_process_details sadabs
_exptl_crystal_colour colorless
_exptl_crystal_density_diffrn 1.296
_exptl_crystal_description prismatic
_exptl_crystal_F_000 776
_exptl_crystal_size_max 0.220
_exptl_crystal_size_mid 0.170
_exptl_crystal_size_min 0.140
_refine_diff_density_max 0.248
_refine_diff_density_min -0.333
_refine_diff_density_rms 0.077
_refine_ls_abs_structure_details
; 
 Flack x determined using 1275 quotients [(I+)-(I-)]/[(I+)+(I-)] 
 (Parsons and Flack (2004), Acta Cryst. A60, s61). 
;
_refine_ls_abs_structure_Flack 0.02(5)
_refine_ls_extinction_expression Fc^*^=kFc[1+0.001xFc^2^\l^3^/sin(2\q)]^-1/4^
_refine_ls_extinction_method SHELXL
_refine_ls_goodness_of_fit_ref 1.053
_refine_ls_hydrogen_treatment constr
_refine_ls_matrix_type full
_refine_ls_number_parameters 238
_refine_ls_number_reflns 3475
_refine_ls_number_restraints 0
_refine_ls_restrained_S_all 1.053
_refine_ls_R_factor_all 0.0481
_refine_ls_R_factor_gt 0.0437
_refine_ls_shift/su_max 0.001
_refine_ls_shift/su_mean 0.000
_refine_ls_structure_factor_coef Fsqd
_refine_ls_weighting_details 'w=1/[\s^2^(Fo^2^)+(0.0728P)^2^] where P=(Fo^2^+2Fc^2^)/3'
_refine_ls_weighting_scheme calc
_refine_ls_wR_factor_gt 0.1037
_refine_ls_wR_factor_ref 0.1069
_reflns_Friedel_coverage 0.748
_reflns_Friedel_fraction_full 1.000
_reflns_Friedel_fraction_max 1.000
_reflns_number_gt 3179
_reflns_number_total 3475
_reflns_threshold_expression 'I > 2\s(I)'
_cod_data_source_file ja8b07125_si_005.cif
_cod_data_source_block cd17188
_cod_database_code 4132886
_shelx_space_group_comment
; 
The symmetry employed for this shelxl refinement is uniquely defined 
by the following loop, which should always be used as a source of 
symmetry information in preference to the above space-group names. 
They are only intended as comments. 
;
_shelx_estimated_absorpt_t_min 0.965
_shelx_estimated_absorpt_t_max 0.978
_shelxl_version_number 2013-4

loop_
_space_group_symop_operation_xyz
'x, y, z'
'-x+1/2, -y, z+1/2'
'-x, y+1/2, -z+1/2'
'x+1/2, -y+1/2, -z'

loop_
_atom_site_label
_atom_site_type_symbol
_atom_site_fract_x
_atom_site_fract_y
_atom_site_fract_z
_atom_site_U_iso_or_equiv
_atom_site_adp_type
_atom_site_occupancy
_atom_site_site_symmetry_order
_atom_site_calc_flag
_atom_site_refinement_flags_posn
_atom_site_refinement_flags_adp
P1 P 0.51883(7) 1.16695(6) 1.11041(6) 0.0476(2) Uani 1 1 d . .
N1 N 0.4951(3) 1.2590(2) 1.02359(19) 0.0571(7) Uani 1 1 d . .
O1 O 0.62333(17) 1.09791(16) 1.05233(15) 0.0447(5) Uani 1 1 d . .
O2 O 0.41334(17) 1.06923(16) 1.10765(15) 0.0486(5) Uani 1 1 d . .
C1 C 0.6605(2) 1.0030(2) 1.1035(2) 0.0413(6) Uani 1 1 d . .
C2 C 0.7377(3) 1.0153(3) 1.1797(2) 0.0525(7) Uani 1 1 d . .
H2 H 0.7705 1.0854 1.1925 0.063 Uiso 1 1 calc R U
C3 C 0.7663(3) 0.9244(3) 1.2366(2) 0.0556(8) Uani 1 1 d . .
H3 H 0.8206 0.9325 1.2863 0.067 Uiso 1 1 calc R U
C4 C 0.7146(2) 0.8215(3) 1.2200(2) 0.0505(7) Uani 1 1 d . .
H4 H 0.7318 0.7604 1.2596 0.061 Uiso 1 1 calc R U
C5 C 0.6366(2) 0.8097(2) 1.1438(2) 0.0417(6) Uani 1 1 d . .
C6 C 0.6118(2) 0.8987(2) 1.08259(19) 0.0376(6) Uani 1 1 d . .
C7 C 0.5288(2) 0.8657(2) 1.00203(19) 0.0353(6) Uani 1 1 d . .
C8 C 0.4737(2) 0.7553(2) 1.0460(2) 0.0394(6) Uani 1 1 d . .
H8 H 0.4036 0.7768 1.0825 0.047 Uiso 1 1 calc R U
C9 C 0.5647(3) 0.7091(2) 1.1185(2) 0.0458(6) Uani 1 1 d . .
H9A H 0.5266 0.6784 1.1754 0.055 Uiso 1 1 calc R U
H9B H 0.6125 0.6510 1.0889 0.055 Uiso 1 1 calc R U
C10 C 0.4376(2) 0.6704(2) 0.9705(2) 0.0465(7) Uani 1 1 d . .
H10A H 0.3802 0.7043 0.9277 0.056 Uiso 1 1 calc R U
H10B H 0.4010 0.6066 1.0022 0.056 Uiso 1 1 calc R U
C11 C 0.5423(3) 0.6290(2) 0.9104(3) 0.0537(8) Uani 1 1 d . .
H11A H 0.5744 0.5620 0.9405 0.064 Uiso 1 1 calc R U
H11B H 0.5151 0.6083 0.8463 0.064 Uiso 1 1 calc R U
C12 C 0.6393(3) 0.7170(2) 0.9007(2) 0.0508(7) Uani 1 1 d . .
H12A H 0.6952 0.7071 0.9528 0.061 Uiso 1 1 calc R U
H12B H 0.6803 0.7055 0.8400 0.061 Uiso 1 1 calc R U
C13 C 0.5916(2) 0.8368(2) 0.90374(19) 0.0409(6) Uani 1 1 d . .
H13 H 0.6569 0.8892 0.8948 0.049 Uiso 1 1 calc R U
C14 C 0.5004(3) 0.8587(3) 0.8241(2) 0.0482(7) Uani 1 1 d . .
H14A H 0.5363 0.8949 0.7686 0.058 Uiso 1 1 calc R U
H14B H 0.4644 0.7889 0.8033 0.058 Uiso 1 1 calc R U
C15 C 0.4123(2) 0.9342(2) 0.8698(2) 0.0456(7) Uani 1 1 d . .
C16 C 0.4358(2) 0.9491(2) 0.9684(2) 0.0388(6) Uani 1 1 d . .
C17 C 0.3758(2) 1.0321(2) 1.0171(2) 0.0453(7) Uani 1 1 d . .
C18 C 0.2821(3) 1.0870(3) 0.9735(3) 0.0612(9) Uani 1 1 d . .
H18 H 0.2385 1.1392 1.0084 0.073 Uiso 1 1 calc R U
C19 C 0.2538(3) 1.0638(3) 0.8782(3) 0.0667(9) Uani 1 1 d . .
H19 H 0.1893 1.0985 0.8500 0.080 Uiso 1 1 calc R U
C20 C 0.3196(3) 0.9908(3) 0.8254(3) 0.0607(9) Uani 1 1 d . .
H20 H 0.3029 0.9786 0.7603 0.073 Uiso 1 1 calc R U
C21 C 0.5128(4) 1.2442(3) 0.9207(2) 0.0704(10) Uani 1 1 d . .
H21A H 0.4385 1.2453 0.8883 0.106 Uiso 1 1 calc R U
H21B H 0.5508 1.1733 0.9092 0.106 Uiso 1 1 calc R U
H21C H 0.5610 1.3041 0.8964 0.106 Uiso 1 1 calc R U
C22 C 0.4346(4) 1.3620(3) 1.0510(4) 0.0861(14) Uani 1 1 d . .
H22A H 0.4711 1.4251 1.0197 0.129 Uiso 1 1 calc R U
H22B H 0.4387 1.3715 1.1199 0.129 Uiso 1 1 calc R U
H22C H 0.3541 1.3574 1.0314 0.129 Uiso 1 1 calc R U

loop_
_atom_site_aniso_label
_atom_site_aniso_U_11
_atom_site_aniso_U_22
_atom_site_aniso_U_33
_atom_site_aniso_U_23
_atom_site_aniso_U_13
_atom_site_aniso_U_12
P1 0.0622(5) 0.0392(4) 0.0414(4) -0.0005(3) 0.0088(3) 0.0015(3)
N1 0.0711(17) 0.0408(12) 0.0594(17) 0.0080(12) 0.0073(14) 0.0042(13)
O1 0.0467(11) 0.0422(10) 0.0452(11) -0.0004(9) 0.0052(9) -0.0036(9)
O2 0.0520(11) 0.0431(10) 0.0508(12) 0.0038(10) 0.0162(10) 0.0048(9)
C1 0.0380(13) 0.0460(14) 0.0400(14) -0.0039(13) 0.0031(12) 0.0003(11)
C2 0.0464(16) 0.0557(17) 0.0554(18) -0.0109(15) -0.0041(14) -0.0034(14)
C3 0.0480(17) 0.073(2) 0.0463(17) -0.0086(16) -0.0113(13) 0.0060(16)
C4 0.0468(16) 0.0611(18) 0.0435(15) 0.0018(14) -0.0041(12) 0.0120(15)
C5 0.0373(14) 0.0485(15) 0.0392(14) -0.0017(12) 0.0019(11) 0.0082(12)
C6 0.0315(12) 0.0457(14) 0.0356(14) -0.0018(11) 0.0041(10) 0.0033(11)
C7 0.0322(13) 0.0369(12) 0.0367(13) 0.0006(10) 0.0003(10) 0.0007(11)
C8 0.0340(13) 0.0387(13) 0.0455(14) 0.0040(12) 0.0036(11) 0.0000(11)
C9 0.0486(15) 0.0426(14) 0.0461(16) 0.0073(13) -0.0008(13) 0.0024(12)
C10 0.0393(14) 0.0392(14) 0.0610(18) 0.0025(14) -0.0033(13) -0.0037(12)
C11 0.0523(17) 0.0463(15) 0.063(2) -0.0101(14) -0.0050(15) 0.0035(13)
C12 0.0393(15) 0.0598(17) 0.0533(17) -0.0158(15) 0.0037(13) 0.0054(13)
C13 0.0356(13) 0.0493(14) 0.0377(14) -0.0038(13) 0.0040(11) -0.0075(12)
C14 0.0518(16) 0.0541(15) 0.0388(15) 0.0022(13) -0.0021(13) -0.0114(14)
C15 0.0447(15) 0.0458(15) 0.0462(15) 0.0091(13) -0.0068(12) -0.0113(13)
C16 0.0308(13) 0.0385(13) 0.0470(15) 0.0099(12) -0.0001(11) -0.0041(11)
C17 0.0381(14) 0.0433(14) 0.0545(17) 0.0091(13) 0.0079(13) -0.0009(12)
C18 0.0430(16) 0.0500(17) 0.091(3) 0.0119(18) 0.0101(17) 0.0075(14)
C19 0.0510(18) 0.0602(19) 0.089(3) 0.022(2) -0.0207(18) 0.0035(16)
C20 0.060(2) 0.0598(18) 0.062(2) 0.0179(17) -0.0246(16) -0.0112(17)
C21 0.083(3) 0.072(2) 0.0554(19) 0.0227(17) 0.0008(18) -0.011(2)
C22 0.094(3) 0.053(2) 0.111(3) 0.023(2) 0.025(3) 0.017(2)

loop_
_atom_type_symbol
_atom_type_description
_atom_type_scat_dispersion_real
_atom_type_scat_dispersion_imag
_atom_type_scat_source
C C 0.0033 0.0016 'International Tables Vol C Tables 4.2.6.8 and 6.1.1.4'
H H 0.0000 0.0000 'International Tables Vol C Tables 4.2.6.8 and 6.1.1.4'
N N 0.0061 0.0033 'International Tables Vol C Tables 4.2.6.8 and 6.1.1.4'
O O 0.0106 0.0060 'International Tables Vol C Tables 4.2.6.8 and 6.1.1.4'
P P 0.1023 0.0942 'International Tables Vol C Tables 4.2.6.8 and 6.1.1.4'

loop_
_geom_angle_atom_site_label_1
_geom_angle_atom_site_label_2
_geom_angle_atom_site_label_3
_geom_angle
N1 P1 O1 95.44(12)
N1 P1 O2 109.03(13)
O1 P1 O2 99.44(10)
C21 N1 C22 115.1(3)
C21 N1 P1 127.7(2)
C22 N1 P1 116.6(2)
C1 O1 P1 111.93(17)
C17 O2 P1 117.47(17)
C2 C1 C6 120.6(3)
C2 C1 O1 119.6(3)
C6 C1 O1 119.5(2)
C3 C2 C1 120.3(3)
C3 C2 H2 119.9
C1 C2 H2 119.9
C2 C3 C4 120.0(3)
C2 C3 H3 120.0
C4 C3 H3 120.0
C3 C4 C5 119.4(3)
C3 C4 H4 120.3
C5 C4 H4 120.3
C6 C5 C4 121.3(3)
C6 C5 C9 110.9(2)
C4 C5 C9 127.8(3)
C5 C6 C1 118.2(2)
C5 C6 C7 112.3(2)
C1 C6 C7 129.4(2)
C6 C7 C16 119.5(2)
C6 C7 C13 114.0(2)
C16 C7 C13 101.3(2)
C6 C7 C8 100.5(2)
C16 C7 C8 112.3(2)
C13 C7 C8 109.4(2)
C10 C8 C9 113.3(2)
C10 C8 C7 113.5(2)
C9 C8 C7 106.0(2)
C10 C8 H8 107.9
C9 C8 H8 107.9
C7 C8 H8 107.9
C5 C9 C8 103.8(2)
C5 C9 H9A 111.0
C8 C9 H9A 111.0
C5 C9 H9B 111.0
C8 C9 H9B 111.0
H9A C9 H9B 109.0
C8 C10 C11 112.1(2)
C8 C10 H10A 109.2
C11 C10 H10A 109.2
C8 C10 H10B 109.2
C11 C10 H10B 109.2
H10A C10 H10B 107.9
C12 C11 C10 113.1(2)
C12 C11 H11A 109.0
C10 C11 H11A 109.0
C12 C11 H11B 109.0
C10 C11 H11B 109.0
H11A C11 H11B 107.8
C13 C12 C11 112.1(2)
C13 C12 H12A 109.2
C11 C12 H12A 109.2
C13 C12 H12B 109.2
C11 C12 H12B 109.2
H12A C12 H12B 107.9
C12 C13 C14 112.4(2)
C12 C13 C7 113.0(2)
C14 C13 C7 105.8(2)
C12 C13 H13 108.5
C14 C13 H13 108.5
C7 C13 H13 108.5
C15 C14 C13 104.9(2)
C15 C14 H14A 110.8
C13 C14 H14A 110.8
C15 C14 H14B 110.8
C13 C14 H14B 110.8
H14A C14 H14B 108.8
C20 C15 C16 120.8(3)
C20 C15 C14 128.1(3)
C16 C15 C14 111.0(2)
C17 C16 C15 118.1(3)
C17 C16 C7 131.5(3)
C15 C16 C7 110.4(2)
C16 C17 C18 120.4(3)
C16 C17 O2 120.9(3)
C18 C17 O2 118.5(3)
C19 C18 C17 119.9(3)
C19 C18 H18 120.0
C17 C18 H18 120.0
C20 C19 C18 120.6(3)
C20 C19 H19 119.7
C18 C19 H19 119.7
C19 C20 C15 119.4(3)
C19 C20 H20 120.3
C15 C20 H20 120.3
N1 C21 H21A 109.5
N1 C21 H21B 109.5
H21A C21 H21B 109.5
N1 C21 H21C 109.5
H21A C21 H21C 109.5
H21B C21 H21C 109.5
N1 C22 H22A 109.5
N1 C22 H22B 109.5
H22A C22 H22B 109.5
N1 C22 H22C 109.5
H22A C22 H22C 109.5
H22B C22 H22C 109.5

loop_
_geom_bond_atom_site_label_1
_geom_bond_atom_site_label_2
_geom_bond_distance
P1 N1 1.646(3)
P1 O1 1.655(2)
P1 O2 1.673(2)
N1 C21 1.447(5)
N1 C22 1.455(4)
O1 C1 1.397(3)
O2 C17 1.393(4)
C1 C2 1.380(4)
C1 C6 1.388(4)
C2 C3 1.375(4)
C2 H2 0.9300
C3 C4 1.377(5)
C3 H3 0.9300
C4 C5 1.386(4)
C4 H4 0.9300
C5 C6 1.383(4)
C5 C9 1.492(4)
C6 C7 1.513(4)
C7 C16 1.524(3)
C7 C13 1.573(4)
C7 C8 1.577(3)
C8 C10 1.507(4)
C8 C9 1.544(4)
C8 H8 0.9800
C9 H9A 0.9700
C9 H9B 0.9700
C10 C11 1.537(4)
C10 H10A 0.9700
C10 H10B 0.9700
C11 C12 1.529(4)
C11 H11A 0.9700
C11 H11B 0.9700
C12 C13 1.524(4)
C12 H12A 0.9700
C12 H12B 0.9700
C13 C14 1.537(4)
C13 H13 0.9800
C14 C15 1.487(4)
C14 H14A 0.9700
C14 H14B 0.9700
C15 C20 1.396(4)
C15 C16 1.400(4)
C16 C17 1.377(4)
C17 C18 1.390(4)
C18 C19 1.384(6)
C18 H18 0.9300
C19 C20 1.359(5)
C19 H19 0.9300
C20 H20 0.9300
C21 H21A 0.9600
C21 H21B 0.9600
C21 H21C 0.9600
C22 H22A 0.9600
C22 H22B 0.9600
C22 H22C 0.9600

loop_
_geom_torsion_atom_site_label_1
_geom_torsion_atom_site_label_2
_geom_torsion_atom_site_label_3
_geom_torsion_atom_site_label_4
_geom_torsion
O1 P1 N1 C21 27.9(3)
O2 P1 N1 C21 -74.0(3)
O1 P1 N1 C22 -161.1(3)
O2 P1 N1 C22 96.9(3)
N1 P1 O1 C1 -175.06(19)
O2 P1 O1 C1 -64.71(19)
N1 P1 O2 C17 39.8(2)
O1 P1 O2 C17 -59.4(2)
P1 O1 C1 C2 -79.5(3)
P1 O1 C1 C6 95.0(3)
C6 C1 C2 C3 -0.7(4)
O1 C1 C2 C3 173.7(3)
C1 C2 C3 C4 -2.4(5)
C2 C3 C4 C5 2.0(5)
C3 C4 C5 C6 1.5(4)
C3 C4 C5 C9 -174.7(3)
C4 C5 C6 C1 -4.6(4)
C9 C5 C6 C1 172.2(2)
C4 C5 C6 C7 177.4(2)
C9 C5 C6 C7 -5.7(3)
C2 C1 C6 C5 4.2(4)
O1 C1 C6 C5 -170.3(2)
C2 C1 C6 C7 -178.2(3)
O1 C1 C6 C7 7.3(4)
C5 C6 C7 C16 142.5(2)
C1 C6 C7 C16 -35.2(4)
C5 C6 C7 C13 -97.7(3)
C1 C6 C7 C13 84.6(3)
C5 C6 C7 C8 19.2(3)
C1 C6 C7 C8 -158.5(3)
C6 C7 C8 C10 -149.9(2)
C16 C7 C8 C10 82.0(3)
C13 C7 C8 C10 -29.7(3)
C6 C7 C8 C9 -24.9(3)
C16 C7 C8 C9 -153.0(2)
C13 C7 C8 C9 95.3(3)
C6 C5 C9 C8 -11.0(3)
C4 C5 C9 C8 165.6(3)
C10 C8 C9 C5 147.7(2)
C7 C8 C9 C5 22.5(3)
C9 C8 C10 C11 -59.3(3)
C7 C8 C10 C11 61.7(3)
C8 C10 C11 C12 -29.6(4)
C10 C11 C12 C13 -29.8(4)
C11 C12 C13 C14 -57.9(3)
C11 C12 C13 C7 61.8(3)
C6 C7 C13 C12 81.8(3)
C16 C7 C13 C12 -148.6(2)
C8 C7 C13 C12 -29.9(3)
C6 C7 C13 C14 -154.9(2)
C16 C7 C13 C14 -25.2(3)
C8 C7 C13 C14 93.5(3)
C12 C13 C14 C15 143.5(2)
C7 C13 C14 C15 19.7(3)
C13 C14 C15 C20 171.0(3)
C13 C14 C15 C16 -5.8(3)
C20 C15 C16 C17 -8.7(4)
C14 C15 C16 C17 168.3(2)
C20 C15 C16 C7 171.7(2)
C14 C15 C16 C7 -11.3(3)
C6 C7 C16 C17 -30.8(4)
C13 C7 C16 C17 -156.9(3)
C8 C7 C16 C17 86.5(3)
C6 C7 C16 C15 148.7(2)
C13 C7 C16 C15 22.6(3)
C8 C7 C16 C15 -94.0(3)
C15 C16 C17 C18 9.9(4)
C7 C16 C17 C18 -170.6(3)
C15 C16 C17 O2 -164.8(2)
C7 C16 C17 O2 14.7(4)
P1 O2 C17 C16 83.5(3)
P1 O2 C17 C18 -91.4(3)
C16 C17 C18 C19 -4.5(4)
O2 C17 C18 C19 170.3(3)
C17 C18 C19 C20 -2.4(5)
C18 C19 C20 C15 3.6(5)
C16 C15 C20 C19 2.0(4)
C14 C15 C20 C19 -174.5(3)
